data_7128094
loop_
_publ_author_name
'Woi\'nska, Magdalena'
'Chodkiewicz, Micha\/l L'
'Wo\'zniak, Krzysztof'

_publ_section_title
;
 Towards accurate and precise positions of hydrogen atoms bonded to heavy
 metal atoms.
;
_journal_issue 30
_journal_name_full 'Chemical communications (Cambridge, England)'
_journal_page_first 3652
_journal_page_last 3655
_journal_paper_doi 10.1039/d0cc07661a
_journal_volume 57
_journal_year 2021
_chemical_formula_moiety 'C27 H55 N9 Ru Si3'
_chemical_formula_sum 'C27 H55 N9 Ru Si3'
_chemical_formula_weight 691.120
_space_group_crystal_system monoclinic
_space_group_IT_number 14
_space_group_name_Hall '-P 2ybc'
_space_group_name_H-M_alt 'P 1 21/c 1'
_symmetry_Int_Tables_number 14
_audit_creation_date 2021-02-16
_audit_creation_method
;
Olex2 1.3
(compiled 2020.11.12 svn.r5f609507 for OlexSys, GUI svn.r6226)
;
_audit_update_record
;
2021-03-08 deposited with the CCDC.	2021-03-17 downloaded from the CCDC.
;
_cell_angle_alpha 90
_cell_angle_beta 92.516(1)
_cell_angle_gamma 90
_cell_formula_units_Z 4
_cell_length_a 9.3827(2)
_cell_length_b 18.4666(5)
_cell_length_c 18.9153(5)
_cell_measurement_reflns_used 9909
_cell_measurement_temperature 100(2)
_cell_measurement_theta_max 35.77
_cell_measurement_theta_min 2.46
_cell_measurement_wavelength 0.71073
_cell_volume 3274.23(14)
_computing_cell_refinement 'Bruker SAINT'
_computing_data_collection 'Bruker APEX2'
_computing_data_reduction 'Bruker SAINT'
_computing_molecular_graphics 'Olex2 1.3 (Dolomanov et al., 2009)'
_computing_publication_material 'Olex2 1.3 (Dolomanov et al., 2009)'
_computing_structure_refinement 'olex2.refine 1.3 (Bourhis et al., 2015)'
_computing_structure_solution 'SHELXS-97 (Sheldrick, 2008)'
_diffrn_ambient_temperature 100(2)
_diffrn_measured_fraction_theta_full 1.0000
_diffrn_measured_fraction_theta_max 0.8798
_diffrn_measurement_device_type 'Bruker Kappa APEX II'
_diffrn_measurement_method \w-\f
_diffrn_radiation_type 'Mo K\a'
_diffrn_radiation_wavelength 0.71073
_diffrn_reflns_av_R_equivalents 0.0263
_diffrn_reflns_av_unetI/netI 0.0321
_diffrn_reflns_Laue_measured_fraction_full 1.0000
_diffrn_reflns_Laue_measured_fraction_max 0.8798
_diffrn_reflns_limit_h_max 13
_diffrn_reflns_limit_h_min -15
_diffrn_reflns_limit_k_max 29
_diffrn_reflns_limit_k_min -22
_diffrn_reflns_limit_l_max 26
_diffrn_reflns_limit_l_min -29
_diffrn_reflns_number 49277
_diffrn_reflns_point_group_measured_fraction_full 1.0000
_diffrn_reflns_point_group_measured_fraction_max 0.8798
_diffrn_reflns_theta_full 25.2417
_diffrn_reflns_theta_max 36.39
_diffrn_reflns_theta_min 1.54
_exptl_absorpt_coefficient_mu 0.622
_exptl_absorpt_correction_T_max 0.9877
_exptl_absorpt_correction_T_min 0.8963
_exptl_absorpt_correction_type multi-scan
_exptl_absorpt_process_details
;
        [c.f. r.h. blessing, acta cryst. (1995), a51, 33-38]
;
_exptl_crystal_colour colourless
_exptl_crystal_colour_primary colourless
_exptl_crystal_density_diffrn 1.402
_exptl_crystal_density_method 'not measured'
_exptl_crystal_description plate
_exptl_crystal_F_000 1460.215
_exptl_crystal_size_max 0.18
_exptl_crystal_size_mid 0.18
_exptl_crystal_size_min 0.02
_refine_diff_density_max 0.6700
_refine_diff_density_min -0.4703
_refine_diff_density_rms 0.1183
_refine_ls_d_res_high 0.5990
_refine_ls_d_res_low 13.2074
_refine_ls_goodness_of_fit_ref 1.0120
_refine_ls_hydrogen_treatment mixed
_refine_ls_matrix_type full
_refine_ls_number_constraints 0
_refine_ls_number_parameters 365
_refine_ls_number_reflns 14045
_refine_ls_number_restraints 0
_refine_ls_restrained_S_all 1.0120
_refine_ls_R_factor_all 0.0383
_refine_ls_R_factor_gt 0.0261
_refine_ls_shift/su_max 0.0009
_refine_ls_shift/su_mean 0.0000
_refine_ls_structure_factor_coef Fsqd
_refine_ls_weighting_details 'w=1/[\s^2^(Fo^2^)+(0.0258P)^2^+1.3798P] where P=(Fo^2^+2Fc^2^)/3'
_refine_ls_weighting_scheme calc
_refine_ls_wR_factor_gt 0.0566
_refine_ls_wR_factor_ref 0.0627
_reflns_Friedel_coverage 0.0
_reflns_limit_h_max 15
_reflns_limit_h_min -15
_reflns_limit_k_max 29
_reflns_limit_k_min 0
_reflns_limit_l_max 29
_reflns_limit_l_min 0
_reflns_number_gt 11599
_reflns_number_total 14045
_reflns_threshold_expression I>=2u(I)
_cod_data_source_file d0cc07661a2.cif
_cod_data_source_block NOBBOX_IAM
_cod_depositor_comments 'Adding full bibliography for 7128081--7128095.cif.'
_cod_database_code 7128094
_olex2_refinement_description
;
1. Others
 Fixed Uiso: H1A(0.03) H1B(0.03) H1C(0.03) H3A(0.017) H3B(0.017) H4A(0.021)
 H4B(0.021) H5A(0.025) H5B(0.025) H7A(0.032) H7B(0.032) H8A(0.025) H8B(0.025)
 H9A(0.021) H9B(0.021) H10A(0.033) H10B(0.033) H10C(0.033) H11A(0.022)
 H11B(0.022) H12A(0.024) H12B(0.024) H13A(0.027) H13B(0.027) H15A(0.026)
 H15B(0.026) H16A(0.023) H16B(0.023) H17A(0.02) H17B(0.02) H19A(0.03)
 H19B(0.03) H19C(0.03) H20A(0.03) H20B(0.03) H20C(0.03) H21A(0.028) H21B(0.028)
 H21C(0.028) H22A(0.021) H22B(0.021) H23A(0.024) H23B(0.024) H24A(0.026)
 H24B(0.026) H26A(0.023) H26B(0.023) H27A(0.023) H27B(0.023) H28A(0.02)
 H28B(0.02) H30A(0.035) H30B(0.035) H30C(0.035)
 Fixed X: H1A(0.1227) H1B(0.2103) H1C(0.137) H3A(0.4803) H3B(0.4223)
 H4A(0.1857) H4B(0.2894) H5A(0.1403) H5B(0.3063) H7A(0.2262) H7B(0.0825)
 H8A(0.3287) H8B(0.1696) H9A(0.092) H9B(0.2149) H10A(0.3737) H10B(0.4986)
 H10C(0.5123) H11A(0.3025) H11B(0.353) H12A(0.1091) H12B(0.1233) H13A(-0.0492)
 H13B(0.0217) H15A(-0.0412) H15B(-0.0613) H16A(0.1489) H16B(0.0224)
 H17A(0.1254) H17B(0.2412) H19A(0.5978) H19B(0.7191) H19C(0.5977) H20A(0.5451)
 H20B(0.6535) H20C(0.4915) H21A(0.5795) H21B(0.5731) H21C(0.7222) H22A(0.8783)
 H22B(0.961) H23A(0.9543) H23B(0.783) H24A(0.9719) H24B(0.8463) H26A(0.7059)
 H26B(0.8497) H27A(0.6362) H27B(0.7285) H28A(0.4827) H28B(0.4838) H30A(0.8932)
 H30B(0.7798) H30C(0.8432)
 Fixed Y: H1A(0.7303) H1B(0.7147) H1C(0.792) H3A(0.8359) H3B(0.7548)
 H4A(0.8001) H4B(0.8334) H5A(0.9218) H5B(0.9418) H7A(1.0194) H7B(0.9784)
 H8A(0.9987) H8B(1.0262) H9A(0.9038) H9B(0.9203) H10A(0.8617) H10B(0.8027)
 H10C(0.8727) H11A(0.482) H11B(0.5293) H12A(0.4981) H12B(0.5843) H13A(0.5594)
 H13B(0.484) H15A(0.5352) H15B(0.6181) H16A(0.5644) H16B(0.6197) H17A(0.7094)
 H17B(0.6834) H19A(0.5324) H19B(0.5602) H19C(0.5064) H20A(0.599) H20B(0.6609)
 H20C(0.6809) H21A(0.9101) H21B(0.921) H21C(0.9276) H22A(0.8606) H22B(0.7846)
 H23A(0.8395) H23B(0.8372) H24A(0.7161) H24B(0.7344) H26A(0.6227) H26B(0.5953)
 H27A(0.5268) H27B(0.5547) H28A(0.5834) H28B(0.6291) H30A(0.8298) H30B(0.8243)
 H30C(0.7522)
 Fixed Z: H1A(0.2861) H1B(0.217) H1C(0.2273) H3A(0.5391) H3B(0.5469)
 H4A(0.5563) H4B(0.6178) H5A(0.5528) H5B(0.5609) H7A(0.4602) H7B(0.4349)
 H8A(0.3538) H8B(0.3336) H9A(0.3224) H9B(0.2684) H10A(0.1964) H10B(0.1979)
 H10C(0.2477) H11A(0.2769) H11B(0.2114) H12A(0.1925) H12B(0.2008) H13A(0.2767)
 H13B(0.3005) H15A(0.4172) H15B(0.3938) H16A(0.4947) H16B(0.5109) H17A(0.4409)
 H17B(0.5002) H19A(0.3828) H19B(0.3325) H19C(0.3021) H20A(0.1863) H20B(0.2136)
 H20C(0.1919) H21A(0.4497) H21B(0.3656) H21C(0.4096) H22A(0.4873) H22B(0.4918)
 H23A(0.6062) H23B(0.6005) H24A(0.6103) H24B(0.6621) H26A(0.6446) H26B(0.6106)
 H27A(0.574) H27B(0.5099) H28A(0.4881) H28B(0.5601) H30A(0.3511) H30B(0.2856)
 H30C(0.3218)
;
_olex2_submission_special_instructions 'No special instructions were received'

loop_
_space_group_symop_id
_space_group_symop_operation_xyz
1 x,y,z
2 -x,y+1/2,-z+1/2
3 -x,-y,-z
4 x,-y-1/2,z-1/2

loop_
_atom_site_label
_atom_site_type_symbol
_atom_site_fract_x
_atom_site_fract_y
_atom_site_fract_z
_atom_site_U_iso_or_equiv
_atom_site_adp_type
_atom_site_occupancy
_atom_site_refinement_flags_posn
C1 C 0.18565(13) 0.75148(7) 0.25172(7) 0.0192(2) Uani 1.000000 .
H1A H 0.122700 0.730300 0.286100 0.030000 Uiso 1.000000 .
H1B H 0.210300 0.714700 0.217000 0.030000 Uiso 1.000000 .
H1C H 0.137000 0.792000 0.227300 0.030000 Uiso 1.000000 .
C2 C 0.29852(12) 0.85555(6) 0.42315(6) 0.01214(19) Uani 1.000000 .
C3 C 0.39748(12) 0.80382(7) 0.52878(6) 0.0141(2) Uani 1.000000 .
H3A H 0.480300 0.835900 0.539100 0.017000 Uiso 1.000000 .
H3B H 0.422300 0.754800 0.546900 0.017000 Uiso 1.000000 .
C4 C 0.26888(13) 0.83213(7) 0.56609(6) 0.0167(2) Uani 1.000000 .
H4A H 0.185700 0.800100 0.556300 0.021000 Uiso 1.000000 .
H4B H 0.289400 0.833400 0.617800 0.021000 Uiso 1.000000 .
C5 C 0.23668(15) 0.90736(7) 0.53896(7) 0.0204(2) Uani 1.000000 .
H5A H 0.140300 0.921800 0.552800 0.025000 Uiso 1.000000 .
H5B H 0.306300 0.941800 0.560900 0.025000 Uiso 1.000000 .
C7 C 0.18752(17) 0.97802(7) 0.43217(8) 0.0255(3) Uani 1.000000 .
H7A H 0.226200 1.019400 0.460200 0.032000 Uiso 1.000000 .
H7B H 0.082500 0.978400 0.434900 0.032000 Uiso 1.000000 .
C8 C 0.22608(14) 0.98672(7) 0.35632(7) 0.0205(2) Uani 1.000000 .
H8A H 0.328700 0.998700 0.353800 0.025000 Uiso 1.000000 .
H8B H 0.169600 1.026200 0.333600 0.025000 Uiso 1.000000 .
C9 C 0.19422(13) 0.91587(7) 0.31903(7) 0.0168(2) Uani 1.000000 .
H9A H 0.092000 0.903800 0.322400 0.021000 Uiso 1.000000 .
H9B H 0.214900 0.920300 0.268400 0.021000 Uiso 1.000000 .
C10 C 0.44587(15) 0.83695(7) 0.22654(7) 0.0211(2) Uani 1.000000 .
H10A H 0.373700 0.861700 0.196400 0.033000 Uiso 1.000000 .
H10B H 0.498600 0.802700 0.197900 0.033000 Uiso 1.000000 .
H10C H 0.512300 0.872700 0.247700 0.033000 Uiso 1.000000 .
C11 C 0.28993(13) 0.52889(7) 0.25203(7) 0.0178(2) Uani 1.000000 .
H11A H 0.302500 0.482000 0.276900 0.022000 Uiso 1.000000 .
H11B H 0.353000 0.529300 0.211400 0.022000 Uiso 1.000000 .
C12 C 0.13596(13) 0.53751(8) 0.22577(7) 0.0195(2) Uani 1.000000 .
H12A H 0.109100 0.498100 0.192500 0.024000 Uiso 1.000000 .
H12B H 0.123300 0.584300 0.200800 0.024000 Uiso 1.000000 .
C13 C 0.04261(13) 0.53511(8) 0.28916(7) 0.0218(3) Uani 1.000000 .
H13A H -0.049200 0.559400 0.276700 0.027000 Uiso 1.000000 .
H13B H 0.021700 0.484000 0.300500 0.027000 Uiso 1.000000 .
C15 C 0.01008(13) 0.58090(8) 0.40820(7) 0.0207(2) Uani 1.000000 .
H15A H -0.041200 0.535200 0.417200 0.026000 Uiso 1.000000 .
H15B H -0.061300 0.618100 0.393800 0.026000 Uiso 1.000000 .
C16 C 0.09023(13) 0.60491(7) 0.47502(7) 0.0187(2) Uani 1.000000 .
H16A H 0.148900 0.564400 0.494700 0.023000 Uiso 1.000000 .
H16B H 0.022400 0.619700 0.510900 0.023000 Uiso 1.000000 .
C17 C 0.18564(12) 0.66813(7) 0.45701(7) 0.0162(2) Uani 1.000000 .
H17A H 0.125400 0.709400 0.440900 0.020000 Uiso 1.000000 .
H17B H 0.241200 0.683400 0.500200 0.020000 Uiso 1.000000 .
C18 C 0.23857(11) 0.60406(6) 0.35275(6) 0.01203(19) Uani 1.000000 .
C19 C 0.61827(13) 0.54681(7) 0.33439(7) 0.0197(2) Uani 1.000000 .
H19A H 0.597800 0.532400 0.382800 0.030000 Uiso 1.000000 .
H19B H 0.719100 0.560200 0.332500 0.030000 Uiso 1.000000 .
H19C H 0.597700 0.506400 0.302100 0.030000 Uiso 1.000000 .
C20 C 0.55441(14) 0.64400(7) 0.21347(7) 0.0198(2) Uani 1.000000 .
H20A H 0.545100 0.599000 0.186300 0.030000 Uiso 1.000000 .
H20B H 0.653500 0.660900 0.213600 0.030000 Uiso 1.000000 .
H20C H 0.491500 0.680900 0.191900 0.030000 Uiso 1.000000 .
C21 C 0.63032(14) 0.90223(7) 0.40622(7) 0.0185(2) Uani 1.000000 .
H21A H 0.579500 0.910100 0.449700 0.028000 Uiso 1.000000 .
H21B H 0.573100 0.921000 0.365600 0.028000 Uiso 1.000000 .
H21C H 0.722200 0.927600 0.409600 0.028000 Uiso 1.000000 .
C22 C 0.87463(12) 0.81065(7) 0.50608(7) 0.0170(2) Uani 1.000000 .
H22A H 0.878300 0.860600 0.487300 0.021000 Uiso 1.000000 .
H22B H 0.961000 0.784600 0.491800 0.021000 Uiso 1.000000 .
C23 C 0.87082(13) 0.81266(7) 0.58600(7) 0.0194(2) Uani 1.000000 .
H23A H 0.954300 0.839500 0.606200 0.024000 Uiso 1.000000 .
H23B H 0.783000 0.837200 0.600500 0.024000 Uiso 1.000000 .
C24 C 0.87360(14) 0.73543(8) 0.61219(7) 0.0213(2) Uani 1.000000 .
H24A H 0.971900 0.716100 0.610300 0.026000 Uiso 1.000000 .
H24B H 0.846300 0.734400 0.662100 0.026000 Uiso 1.000000 .
C26 C 0.75579(13) 0.61813(7) 0.59977(7) 0.0189(2) Uani 1.000000 .
H26A H 0.705900 0.622700 0.644600 0.023000 Uiso 1.000000 .
H26B H 0.849700 0.595300 0.610600 0.023000 Uiso 1.000000 .
C27 C 0.66931(13) 0.57037(7) 0.54920(7) 0.0186(2) Uani 1.000000 .
H27A H 0.636200 0.526800 0.574000 0.023000 Uiso 1.000000 .
H27B H 0.728500 0.554700 0.509900 0.023000 Uiso 1.000000 .
C28 C 0.54252(12) 0.61396(7) 0.52054(7) 0.0157(2) Uani 1.000000 .
H28A H 0.482700 0.583400 0.488100 0.020000 Uiso 1.000000 .
H28B H 0.483800 0.629100 0.560100 0.020000 Uiso 1.000000 .
C29 C 0.70184(12) 0.71245(6) 0.50974(6) 0.01272(19) Uani 1.000000 .
C30 C 0.81278(14) 0.80206(8) 0.33043(8) 0.0229(3) Uani 1.000000 .
H30A H 0.893200 0.829800 0.351100 0.035000 Uiso 1.000000 .
H30B H 0.779800 0.824300 0.285600 0.035000 Uiso 1.000000 .
H30C H 0.843200 0.752200 0.321800 0.035000 Uiso 1.000000 .
N1 N 0.28150(11) 0.85854(5) 0.35159(5) 0.01358(17) Uani 1.000000 .
N2 N 0.74727(10) 0.77389(5) 0.47680(5) 0.01379(17) Uani 1.000000 .
N3 N 0.32773(10) 0.58824(5) 0.29996(5) 0.01323(17) Uani 1.000000 .
N5 N 0.24364(12) 0.91083(6) 0.46251(6) 0.01667(19) Uani 1.000000 .
N6 N 0.10805(10) 0.56987(6) 0.35161(6) 0.01613(19) Uani 1.000000 .
N9 N 0.77682(11) 0.68968(6) 0.56993(6) 0.01719(19) Uani 1.000000 .
NA N 0.36838(10) 0.80022(5) 0.45232(5) 0.01162(16) Uani 1.000000 .
NB N 0.28387(10) 0.64967(5) 0.40206(5) 0.01215(17) Uani 1.000000 .
NC N 0.58982(10) 0.67794(5) 0.48268(5) 0.01264(17) Uani 1.000000 .
SiA Si 0.50298(3) 0.627127(18) 0.307235(17) 0.01187(6) Uani 1.000000 .
SiB Si 0.66206(3) 0.801708(18) 0.393774(18) 0.01216(6) Uani 1.000000 .
SiC Si 0.35523(3) 0.785883(18) 0.299554(17) 0.01220(6) Uani 1.000000 .
Ru1 Ru 0.474477(9) 0.720508(5) 0.386821(5) 0.00920(2) Uani 1.000000 .
HA H 0.609(2) 0.7003(11) 0.3468(11) 0.039(5) Uiso 1.000000 .

loop_
_atom_site_aniso_label
_atom_site_aniso_U_11
_atom_site_aniso_U_22
_atom_site_aniso_U_33
_atom_site_aniso_U_12
_atom_site_aniso_U_13
_atom_site_aniso_U_23
C1 0.0199(5) 0.0197(6) 0.0175(6) 0.0024(4) -0.0049(4) -0.0030(5)
C2 0.0128(4) 0.0107(4) 0.0130(5) -0.0004(3) 0.0007(4) -0.0011(4)
C3 0.0145(5) 0.0168(5) 0.0109(5) 0.0011(4) -0.0001(4) -0.0015(4)
C4 0.0178(5) 0.0191(5) 0.0135(5) 0.0023(4) 0.0033(4) -0.0015(4)
C5 0.0277(6) 0.0183(6) 0.0153(5) 0.0063(5) 0.0028(5) -0.0042(4)
C7 0.0378(7) 0.0158(6) 0.0225(6) 0.0116(5) -0.0032(6) -0.0028(5)
C8 0.0252(6) 0.0127(5) 0.0232(6) 0.0019(4) -0.0042(5) 0.0029(5)
C9 0.0195(5) 0.0142(5) 0.0165(5) 0.0031(4) -0.0025(4) 0.0019(4)
C10 0.0279(6) 0.0203(6) 0.0157(6) 0.0012(5) 0.0061(5) 0.0040(5)
C11 0.0161(5) 0.0175(5) 0.0199(6) -0.0036(4) 0.0007(4) -0.0080(4)
C12 0.0183(5) 0.0240(6) 0.0161(6) -0.0054(4) -0.0016(4) -0.0039(5)
C13 0.0157(5) 0.0299(7) 0.0195(6) -0.0083(5) -0.0015(4) -0.0041(5)
C15 0.0143(5) 0.0262(6) 0.0220(6) -0.0063(4) 0.0061(4) -0.0032(5)
C16 0.0187(5) 0.0202(6) 0.0176(6) -0.0049(4) 0.0068(4) -0.0011(5)
C17 0.0157(5) 0.0163(5) 0.0170(5) -0.0022(4) 0.0060(4) -0.0037(4)
C18 0.0107(4) 0.0125(5) 0.0128(5) 0.0001(3) 0.0001(4) 0.0006(4)
C19 0.0156(5) 0.0164(5) 0.0267(7) 0.0029(4) -0.0009(5) -0.0051(5)
C20 0.0215(5) 0.0228(6) 0.0154(5) -0.0024(5) 0.0050(4) -0.0044(5)
C21 0.0205(5) 0.0127(5) 0.0220(6) -0.0034(4) -0.0011(5) 0.0012(4)
C22 0.0118(4) 0.0196(6) 0.0193(6) -0.0039(4) -0.0012(4) -0.0034(4)
C23 0.0166(5) 0.0227(6) 0.0187(6) -0.0017(4) -0.0014(4) -0.0071(5)
C24 0.0201(5) 0.0278(7) 0.0155(6) -0.0012(5) -0.0055(4) -0.0028(5)
C26 0.0174(5) 0.0221(6) 0.0170(6) 0.0027(4) -0.0016(4) 0.0055(5)
C27 0.0197(5) 0.0152(5) 0.0208(6) 0.0031(4) 0.0001(4) 0.0047(4)
C28 0.0164(5) 0.0136(5) 0.0171(5) -0.0009(4) 0.0003(4) 0.0036(4)
C29 0.0114(4) 0.0135(5) 0.0132(5) 0.0019(4) 0.0003(4) -0.0013(4)
C30 0.0202(6) 0.0273(7) 0.0219(6) -0.0081(5) 0.0080(5) -0.0028(5)
N1 0.0166(4) 0.0122(4) 0.0118(4) 0.0031(3) -0.0009(3) 0.0011(3)
N2 0.0113(4) 0.0140(4) 0.0159(4) -0.0028(3) -0.0017(3) 0.0001(4)
N3 0.0113(4) 0.0145(4) 0.0139(4) -0.0019(3) 0.0013(3) -0.0048(3)
N5 0.0228(5) 0.0127(4) 0.0145(5) 0.0055(4) 0.0012(4) -0.0015(4)
N6 0.0118(4) 0.0205(5) 0.0162(5) -0.0058(4) 0.0015(3) -0.0037(4)
N9 0.0171(4) 0.0177(5) 0.0162(5) -0.0009(4) -0.0050(4) 0.0019(4)
NA 0.0140(4) 0.0111(4) 0.0097(4) 0.0013(3) 0.0003(3) -0.0004(3)
NB 0.0108(4) 0.0131(4) 0.0126(4) -0.0012(3) 0.0023(3) -0.0015(3)
NC 0.0119(4) 0.0120(4) 0.0139(4) -0.0005(3) -0.0005(3) 0.0017(3)
SiA 0.01012(12) 0.01274(14) 0.01286(14) -0.00076(10) 0.00162(10) -0.00281(11)
SiB 0.01200(13) 0.01204(13) 0.01248(14) -0.00260(10) 0.00116(11) -0.00007(11)
SiC 0.01408(13) 0.01282(14) 0.00969(13) 0.00063(11) 0.00047(10) 0.00032(11)
Ru1 0.00895(3) 0.00919(4) 0.00950(4) -0.00055(3) 0.00082(3) -0.00057(3)

loop_
_atom_type_symbol
_atom_type_scat_dispersion_real
_atom_type_scat_dispersion_imag
_atom_type_scat_Cromer_Mann_a1
_atom_type_scat_Cromer_Mann_a2
_atom_type_scat_Cromer_Mann_a3
_atom_type_scat_Cromer_Mann_a4
_atom_type_scat_Cromer_Mann_b1
_atom_type_scat_Cromer_Mann_b2
_atom_type_scat_Cromer_Mann_b3
_atom_type_scat_Cromer_Mann_b4
_atom_type_scat_Cromer_Mann_c
_atom_type_scat_source
_atom_type_scat_dispersion_source
H 0.00000 0.00000 0.49300 0.32291 0.14019 0.04081 10.51090 26.12570 3.14236 57.79970 0.0030380000826 'International Tables Volume C Table 6.1.1.4 (pp. 500-502)' custom
C 0.00330 0.00160 2.31000 1.02000 1.58860 0.86500 20.84390 10.20750 0.56870 51.65120 0.215599998832 'International Tables Volume C Table 6.1.1.4 (pp. 500-502)' custom
N 0.00610 0.00330 12.21260 3.13220 2.01250 1.16630 0.00570 9.89330 28.99750 0.58260 -11.5290002823 'International Tables Volume C Table 6.1.1.4 (pp. 500-502)' custom
Si 0.08170 0.07040 6.29150 3.03530 1.98910 1.54100 2.43860 32.33370 0.67850 81.69370 1.14069998264 'International Tables Volume C Table 6.1.1.4 (pp. 500-502)' custom
Ru -1.25940 0.83630 19.26740 12.91820 4.86337 1.56756 0.80852 8.43467 24.79970 94.29280 5.37873983383 'International Tables Volume C Table 6.1.1.4 (pp. 500-502)' custom

loop_
_geom_angle_atom_site_label_1
_geom_angle_atom_site_label_2
_geom_angle_atom_site_label_3
_geom_angle
_geom_angle_site_symmetry_1
_geom_angle_site_symmetry_3
_geom_angle_publ_flag
H1B C1 H1A 109.60(13) . . ?
H1C C1 H1A 109.60(12) . . ?
H1C C1 H1B 109.37(12) . . ?
SiC C1 H1A 109.48(10) . . ?
SiC C1 H1B 109.44(9) . . ?
SiC C1 H1C 109.32(10) . . ?
N5 C2 N1 118.61(10) . . ?
NA C2 N1 118.84(10) . . ?
NA C2 N5 122.55(11) . . ?
H3B C3 H3A 107.92(11) . . ?
C4 C3 H3A 109.60(11) . . ?
C4 C3 H3B 109.46(10) . . ?
NA C3 H3A 109.47(10) . . ?
NA C3 H3B 109.35(10) . . ?
NA C3 C4 110.99(10) . . ?
H4A C4 C3 110.09(11) . . ?
H4B C4 C3 110.12(11) . . ?
H4B C4 H4A 108.47(11) . . ?
C5 C4 C3 108.11(10) . . ?
C5 C4 H4A 110.02(11) . . ?
C5 C4 H4B 110.02(11) . . ?
H5A C5 C4 109.29(12) . . ?
H5B C5 C4 109.32(12) . . ?
H5B C5 H5A 108.06(12) . . ?
N5 C5 C4 111.27(10) . . ?
N5 C5 H5A 109.47(12) . . ?
N5 C5 H5B 109.37(12) . . ?
H7B C7 H7A 108.02(13) . . ?
C8 C7 H7A 109.31(14) . . ?
C8 C7 H7B 109.34(13) . . ?
N5 C7 H7A 109.21(12) . . ?
N5 C7 H7B 109.23(13) . . ?
N5 C7 C8 111.66(11) . . ?
H8A C8 C7 110.17(12) . . ?
H8B C8 C7 110.29(12) . . ?
H8B C8 H8A 108.54(12) . . ?
C9 C8 C7 107.59(11) . . ?
C9 C8 H8A 110.11(12) . . ?
C9 C8 H8B 110.16(12) . . ?
H9A C9 C8 109.74(11) . . ?
H9B C9 C8 109.72(11) . . ?
H9B C9 H9A 108.23(12) . . ?
N1 C9 C8 109.62(10) . . ?
N1 C9 H9A 109.71(11) . . ?
N1 C9 H9B 109.79(11) . . ?
H10B C10 H10A 109.41(13) . . ?
H10C C10 H10A 109.52(13) . . ?
H10C C10 H10B 109.42(13) . . ?
SiC C10 H10A 109.52(10) . . ?
SiC C10 H10B 109.48(10) . . ?
SiC C10 H10C 109.47(10) . . ?
H11B C11 H11A 108.21(12) . . ?
C12 C11 H11A 109.85(11) . . ?
C12 C11 H11B 109.78(12) . . ?
N3 C11 H11A 109.98(11) . . ?
N3 C11 H11B 109.87(10) . . ?
N3 C11 C12 109.13(10) . . ?
H12A C12 C11 110.15(12) . . ?
H12B C12 C11 109.93(11) . . ?
H12B C12 H12A 108.51(12) . . ?
C13 C12 C11 108.26(11) . . ?
C13 C12 H12A 110.02(11) . . ?
C13 C12 H12B 109.98(12) . . ?
H13A C13 C12 108.97(12) . . ?
H13B C13 C12 109.04(12) . . ?
H13B C13 H13A 107.76(11) . . ?
N6 C13 C12 113.01(10) . . ?
N6 C13 H13A 108.95(12) . . ?
N6 C13 H13B 108.98(12) . . ?
H15B C15 H15A 108.12(11) . . ?
C16 C15 H15A 109.54(12) . . ?
C16 C15 H15B 109.46(12) . . ?
N6 C15 H15A 109.55(12) . . ?
N6 C15 H15B 109.67(12) . . ?
N6 C15 C16 110.46(10) . . ?
H16A C16 C15 109.93(12) . . ?
H16B C16 C15 110.12(11) . . ?
H16B C16 H16A 108.31(12) . . ?
C17 C16 C15 108.35(10) . . ?
C17 C16 H16A 109.95(11) . . ?
C17 C16 H16B 110.18(11) . . ?
H17A C17 C16 109.09(10) . . ?
H17B C17 C16 109.14(11) . . ?
H17B C17 H17A 107.93(11) . . ?
NB C17 C16 112.14(10) . . ?
NB C17 H17A 109.31(11) . . ?
NB C17 H17B 109.14(10) . . ?
N6 C18 N3 117.68(10) . . ?
NB C18 N3 117.91(10) . . ?
NB C18 N6 124.40(10) . . ?
H19B C19 H19A 109.36(13) . . ?
H19C C19 H19A 109.56(13) . . ?
H19C C19 H19B 109.52(12) . . ?
SiA C19 H19A 109.44(9) . . ?
SiA C19 H19B 109.47(10) . . ?
SiA C19 H19C 109.48(10) . . ?
H20B C20 H20A 109.52(12) . . ?
H20C C20 H20A 109.49(13) . . ?
H20C C20 H20B 109.51(13) . . ?
SiA C20 H20A 109.46(10) . . ?
SiA C20 H20B 109.41(10) . . ?
SiA C20 H20C 109.44(9) . . ?
H21B C21 H21A 109.59(12) . . ?
H21C C21 H21A 109.46(12) . . ?
H21C C21 H21B 109.36(12) . . ?
SiB C21 H21A 109.53(9) . . ?
SiB C21 H21B 109.40(10) . . ?
SiB C21 H21C 109.47(10) . . ?
H22B C22 H22A 108.25(11) . . ?
C23 C22 H22A 109.78(11) . . ?
C23 C22 H22B 109.86(11) . . ?
N2 C22 H22A 109.72(11) . . ?
N2 C22 H22B 109.64(11) . . ?
N2 C22 C23 109.56(10) . . ?
H23A C23 C22 110.17(11) . . ?
H23B C23 C22 110.14(12) . . ?
H23B C23 H23A 108.55(12) . . ?
C24 C23 C22 107.68(11) . . ?
C24 C23 H23A 110.16(12) . . ?
C24 C23 H23B 110.14(12) . . ?
H24A C24 C23 109.34(12) . . ?
H24B C24 C23 109.26(12) . . ?
H24B C24 H24A 107.92(12) . . ?
N9 C24 C23 111.55(11) . . ?
N9 C24 H24A 109.31(12) . . ?
N9 C24 H24B 109.39(12) . . ?
H26B C26 H26A 108.00(12) . . ?
C27 C26 H26A 109.33(11) . . ?
C27 C26 H26B 109.31(12) . . ?
N9 C26 H26A 109.42(12) . . ?
N9 C26 H26B 109.43(11) . . ?
N9 C26 C27 111.28(10) . . ?
H27A C27 C26 110.24(12) . . ?
H27B C27 C26 110.03(11) . . ?
H27B C27 H27A 108.46(12) . . ?
C28 C27 C26 107.91(10) . . ?
C28 C27 H27A 110.10(11) . . ?
C28 C27 H27B 110.10(11) . . ?
H28A C28 C27 109.48(11) . . ?
H28B C28 C27 109.51(11) . . ?
H28B C28 H28A 108.11(11) . . ?
NC C28 C27 110.73(10) . . ?
NC C28 H28A 109.47(11) . . ?
NC C28 H28B 109.49(11) . . ?
N9 C29 N2 118.06(10) . . ?
NC C29 N2 118.93(11) . . ?
NC C29 N9 123.01(11) . . ?
H30B C30 H30A 109.55(13) . . ?
H30C C30 H30A 109.47(14) . . ?
H30C C30 H30B 109.44(13) . . ?
SiB C30 H30A 109.46(10) . . ?
SiB C30 H30B 109.43(10) . . ?
SiB C30 H30C 109.48(10) . . ?
C9 N1 C2 119.34(10) . . ?
SiC N1 C2 118.62(8) . . ?
SiC N1 C9 121.80(8) . . ?
C29 N2 C22 118.51(10) . . ?
SiB N2 C22 121.39(8) . . ?
SiB N2 C29 119.73(8) . . ?
C18 N3 C11 118.50(9) . . ?
SiA N3 C11 123.12(8) . . ?
SiA N3 C18 116.63(8) . . ?
C5 N5 C2 122.70(10) . . ?
C7 N5 C2 123.79(11) . . ?
C7 N5 C5 113.51(10) . . ?
C15 N6 C13 113.62(10) . . ?
C18 N6 C13 123.90(10) . . ?
C18 N6 C15 120.95(10) . . ?
C26 N9 C24 114.01(10) . . ?
C29 N9 C24 124.12(11) . . ?
C29 N9 C26 121.69(10) . . ?
C3 NA C2 116.47(9) . . ?
Ru1 NA C2 120.85(8) . . ?
Ru1 NA C3 121.35(7) . . ?
C18 NB C17 117.43(9) . . ?
Ru1 NB C17 119.14(7) . . ?
Ru1 NB C18 121.16(7) . . ?
C29 NC C28 117.16(10) . . ?
Ru1 NC C28 122.71(7) . . ?
Ru1 NC C29 120.05(8) . . ?
C20 SiA C19 102.59(6) . . ?
N3 SiA C19 102.59(5) . . ?
N3 SiA C20 105.41(5) . . ?
Ru1 SiA C19 119.25(4) . . ?
Ru1 SiA C20 122.08(4) . . ?
Ru1 SiA N3 102.51(3) . . ?
HA SiA C19 100.0(6) . . ?
HA SiA C20 96.0(6) . . ?
HA SiA N3 144.4(6) . . ?
HA SiA Ru1 42.0(6) . . ?
C30 SiB C21 101.59(6) . . ?
N2 SiB C21 103.68(5) . . ?
N2 SiB C30 103.70(6) . . ?
Ru1 SiB C21 121.25(4) . . ?
Ru1 SiB C30 123.66(5) . . ?
Ru1 SiB N2 99.90(3) . . ?
C10 SiC C1 102.19(6) . . ?
N1 SiC C1 99.99(5) . . ?
N1 SiC C10 102.70(5) . . ?
Ru1 SiC C1 122.46(4) . . ?
Ru1 SiC C10 124.26(5) . . ?
Ru1 SiC N1 100.59(3) . . ?
NB Ru1 NA 86.25(4) . . ?
NC Ru1 NA 89.62(4) . . ?
NC Ru1 NB 92.95(4) . . ?
SiA Ru1 NA 159.64(3) . . ?
SiA Ru1 NB 76.38(3) . . ?
SiA Ru1 NC 101.65(3) . . ?
SiB Ru1 NA 84.01(3) . . ?
SiB Ru1 NB 168.45(3) . . ?
SiB Ru1 NC 80.80(3) . . ?
SiB Ru1 SiA 114.285(12) . . ?
SiC Ru1 NA 80.45(3) . . ?
SiC Ru1 NB 91.89(3) . . ?
SiC Ru1 NC 168.65(3) . . ?
SiC Ru1 SiA 89.469(12) . . ?
SiC Ru1 SiB 92.614(12) . . ?
HA Ru1 NA 147.1(7) . . ?
HA Ru1 NB 126.5(7) . . ?
HA Ru1 NC 86.2(7) . . ?
HA Ru1 SiA 51.8(7) . . ?
HA Ru1 SiB 63.1(7) . . ?
HA Ru1 SiC 99.1(7) . . ?
Ru1 HA SiA 86.2(9) . . ?

loop_
_geom_bond_atom_site_label_1
_geom_bond_atom_site_label_2
_geom_bond_distance
_geom_bond_site_symmetry_2
_geom_bond_publ_flag
C1 H1A 0.9790(14) . ?
C1 H1B 0.9795(13) . ?
C1 H1C 0.9814(13) . ?
C1 SiC 1.9046(13) . ?
C2 N1 1.3571(15) . ?
C2 N5 1.3766(15) . ?
C2 NA 1.3215(15) . ?
C3 H3A 0.9898(12) . ?
C3 H3B 0.9920(12) . ?
C3 C4 1.5172(16) . ?
C3 NA 1.4615(15) . ?
C4 H4A 0.9902(13) . ?
C4 H4B 0.9888(12) . ?
C4 C5 1.5070(18) . ?
C5 H5A 0.9891(13) . ?
C5 H5B 0.9897(14) . ?
C5 N5 1.4518(16) . ?
C7 H7A 0.9898(15) . ?
C7 H7B 0.9890(16) . ?
C7 C8 1.504(2) . ?
C7 N5 1.4560(17) . ?
C8 H8A 0.9911(14) . ?
C8 H8B 0.9885(13) . ?
C8 C9 1.5100(18) . ?
C9 H9A 0.9894(12) . ?
C9 H9B 0.9889(13) . ?
C9 N1 1.4583(15) . ?
C10 H10A 0.9790(14) . ?
C10 H10B 0.9807(13) . ?
C10 H10C 0.9812(14) . ?
C10 SiC 1.9035(13) . ?
C11 H11A 0.9901(14) . ?
C11 H11B 0.9903(12) . ?
C11 C12 1.5152(18) . ?
C11 N3 1.4562(15) . ?
C12 H12A 0.9876(13) . ?
C12 H12B 0.9894(14) . ?
C12 C13 1.5163(18) . ?
C13 H13A 0.9904(14) . ?
C13 H13B 0.9894(14) . ?
C13 N6 1.4563(16) . ?
C15 H15A 0.9900(13) . ?
C15 H15B 0.9892(14) . ?
C15 C16 1.5088(19) . ?
C15 N6 1.4555(16) . ?
C16 H16A 0.9915(14) . ?
C16 H16B 0.9890(12) . ?
C16 C17 1.5190(17) . ?
C17 H17A 0.9889(13) . ?
C17 H17B 0.9905(13) . ?
C17 NB 1.4596(14) . ?
C18 N3 1.3623(14) . ?
C18 N6 1.3771(14) . ?
C18 NB 1.3135(15) . ?
C19 H19A 0.9806(14) . ?
C19 H19B 0.9800(12) . ?
C19 H19C 0.9781(13) . ?
C19 SiA 1.8935(13) . ?
C20 H20A 0.9791(13) . ?
C20 H20B 0.9806(13) . ?
C20 H20C 0.9788(14) . ?
C20 SiA 1.8843(13) . ?
C21 H21A 0.9795(13) . ?
C21 H21B 0.9810(13) . ?
C21 H21C 0.9808(12) . ?
C21 SiB 1.8963(13) . ?
C22 H22A 0.9896(13) . ?
C22 H22B 0.9902(12) . ?
C22 C23 1.5141(18) . ?
C22 N2 1.4620(15) . ?
C23 H23A 0.9894(12) . ?
C23 H23B 0.9897(13) . ?
C23 C24 1.509(2) . ?
C24 H24A 0.9911(14) . ?
C24 H24B 0.9892(14) . ?
C24 N9 1.4539(17) . ?
C26 H26A 0.9901(13) . ?
C26 H26B 0.9901(12) . ?
C26 C27 1.5110(19) . ?
C26 N9 1.4536(17) . ?
C27 H27A 0.9883(13) . ?
C27 H27B 0.9905(13) . ?
C27 C28 1.5168(17) . ?
C28 H28A 0.9898(12) . ?
C28 H28B 0.9888(12) . ?
C28 NC 1.4608(15) . ?
C29 N2 1.3713(15) . ?
C29 N9 1.3776(15) . ?
C29 NC 1.3136(15) . ?
C30 H30A 0.9791(14) . ?
C30 H30B 0.9801(15) . ?
C30 H30C 0.9797(15) . ?
C30 SiB 1.8932(13) . ?
N1 SiC 1.8186(10) . ?
N2 SiB 1.8054(11) . ?
N3 SiA 1.7940(10) . ?
NA Ru1 2.1911(9) . ?
NB Ru1 2.2445(9) . ?
NC Ru1 2.2146(10) . ?
SiA Ru1 2.3123(3) . ?
SiA HA 1.82(2) . ?
SiB Ru1 2.3115(3) . ?
SiC Ru1 2.2960(3) . ?
Ru1 HA 1.55(2) . ?

loop_
_geom_torsion_atom_site_label_1
_geom_torsion_atom_site_label_2
_geom_torsion_atom_site_label_3
_geom_torsion_atom_site_label_4
_geom_torsion
_geom_torsion_site_symmetry_1
_geom_torsion_site_symmetry_2
_geom_torsion_site_symmetry_3
_geom_torsion_site_symmetry_4
_geom_torsion_publ_flag
C2 N1 C9 C8 42.28(12) . . . . ?
C2 N5 C5 C4 -11.11(13) . . . . ?
C2 N5 C7 C8 -12.67(13) . . . . ?
C2 NA C3 C4 41.92(11) . . . . ?
C3 C4 C5 N5 44.45(11) . . . . ?
C4 C5 N5 C7 169.00(11) . . . . ?
C5 N5 C7 C8 167.22(12) . . . . ?
C7 C8 C9 N1 -61.55(11) . . . . ?
C8 C9 N1 SiC -143.42(8) . . . . ?
C11 C12 C13 N6 36.35(12) . . . . ?
C11 N3 C18 N6 -9.07(12) . . . . ?
C11 N3 C18 NB 169.56(11) . . . . ?
C12 C13 N6 C15 168.44(12) . . . . ?
C12 C13 N6 C18 2.46(15) . . . . ?
C13 N6 C15 C16 170.21(12) . . . . ?
C13 N6 C18 N3 -18.36(14) . . . . ?
C13 N6 C18 NB 163.12(12) . . . . ?
C15 C16 C17 NB -57.15(11) . . . . ?
C15 N6 C18 N3 176.64(12) . . . . ?
C15 N6 C18 NB -1.89(14) . . . . ?
C16 C17 NB C18 33.84(13) . . . . ?
C16 C17 NB Ru1 -163.07(8) . . . . ?
C17 NB C18 N3 177.95(10) . . . . ?
C17 NB C18 N6 -3.53(13) . . . . ?
C22 C23 C24 N9 -44.40(11) . . . . ?
C22 N2 C29 N9 1.66(12) . . . . ?
C22 N2 C29 NC -178.14(10) . . . . ?
C23 C24 N9 C26 -169.72(10) . . . . ?
C23 C24 N9 C29 5.48(14) . . . . ?
C24 N9 C26 C27 -172.92(11) . . . . ?
C24 N9 C29 N2 18.18(13) . . . . ?
C24 N9 C29 NC -162.03(12) . . . . ?
C26 C27 C28 NC 60.60(11) . . . . ?
C26 N9 C29 N2 -166.97(11) . . . . ?
C26 N9 C29 NC 12.82(13) . . . . ?
C27 C28 NC C29 -39.18(12) . . . . ?
C27 C28 NC Ru1 144.06(8) . . . . ?
C28 NC C29 N2 -178.26(10) . . . . ?
C28 NC C29 N9 1.95(12) . . . . ?
